data_4072130
loop_
_publ_author_name
'Xie, Yun-Fu'
'Wen, Zhen-Kang'
'Tan, Run-Yu'
'Hong, Juan'
'Zhao, Shu-Bin'
'Tang, Liang-Fu'

_publ_section_title
;
 Bis(3,5-dimethylpyrazol-1-yl)acyl and
 Bis(3,5-dimethylpyrazol-1-yl)methide Carbonyl Tungsten Derivatives
;
_journal_issue 21
_journal_name_full Organometallics
_journal_page_first 5684
_journal_paper_doi 10.1021/om800603p
_journal_volume 27
_journal_year 2008
_chemical_formula_sum 'C32 H48 Cl4 N4 O3 Sn2 W'
_chemical_formula_weight 1099.77
_chemical_name_systematic
; 
 ? 
;
_space_group_IT_number 2
_symmetry_cell_setting triclinic
_symmetry_space_group_name_Hall '-P 1'
_symmetry_space_group_name_H-M 'P -1'
_atom_sites_solution_hydrogens geom
_atom_sites_solution_primary direct
_atom_sites_solution_secondary difmap
_audit_creation_method SHELXL-97
_cell_angle_alpha 74.486(3)
_cell_angle_beta 75.947(3)
_cell_angle_gamma 65.769(2)
_cell_formula_units_Z 2
_cell_length_a 10.6878(16)
_cell_length_b 12.4245(18)
_cell_length_c 17.410(3)
_cell_measurement_reflns_used 3074
_cell_measurement_temperature 294(2)
_cell_measurement_theta_max 24.15
_cell_measurement_theta_min 2.28
_cell_volume 2008.0(5)
_computing_cell_refinement 'Bruker SMART'
_computing_data_collection 'Bruker SMART'
_computing_data_reduction 'Bruker SAINT'
_computing_molecular_graphics 'Bruker SHELXTL'
_computing_publication_material 'Bruker SHELXTL'
_computing_structure_refinement 'SHELXL-97 (Sheldrick, 1997)'
_computing_structure_solution 'SHELXS-97 (Sheldrick, 1990)'
_diffrn_ambient_temperature 294(2)
_diffrn_measured_fraction_theta_full 0.993
_diffrn_measured_fraction_theta_max 0.993
_diffrn_measurement_device_type 'CCD area detector'
_diffrn_measurement_method 'phi and omega scans'
_diffrn_radiation_monochromator graphite
_diffrn_radiation_source 'fine-focus sealed tube'
_diffrn_radiation_type MoK\a
_diffrn_radiation_wavelength 0.71073
_diffrn_reflns_av_R_equivalents 0.0338
_diffrn_reflns_av_sigmaI/netI 0.0736
_diffrn_reflns_limit_h_max 12
_diffrn_reflns_limit_h_min -12
_diffrn_reflns_limit_k_max 11
_diffrn_reflns_limit_k_min -14
_diffrn_reflns_limit_l_max 9
_diffrn_reflns_limit_l_min -20
_diffrn_reflns_number 10282
_diffrn_reflns_theta_full 25.01
_diffrn_reflns_theta_max 25.01
_diffrn_reflns_theta_min 1.23
_exptl_absorpt_coefficient_mu 4.393
_exptl_absorpt_correction_T_max 1.000000
_exptl_absorpt_correction_T_min 0.595564
_exptl_absorpt_correction_type multi-scan
_exptl_absorpt_process_details SADABS
_exptl_crystal_density_diffrn 1.819
_exptl_crystal_density_meas ?
_exptl_crystal_density_method 'not measured'
_exptl_crystal_F_000 1068
_exptl_crystal_size_max 0.18
_exptl_crystal_size_mid 0.16
_exptl_crystal_size_min 0.14
_refine_diff_density_max 1.256
_refine_diff_density_min -0.992
_refine_diff_density_rms 0.144
_refine_ls_extinction_method none
_refine_ls_goodness_of_fit_ref 0.984
_refine_ls_hydrogen_treatment constr
_refine_ls_matrix_type full
_refine_ls_number_parameters 419
_refine_ls_number_reflns 7037
_refine_ls_number_restraints 6
_refine_ls_restrained_S_all 0.999
_refine_ls_R_factor_all 0.0686
_refine_ls_R_factor_gt 0.0398
_refine_ls_shift/su_max 0.001
_refine_ls_shift/su_mean 0.000
_refine_ls_structure_factor_coef Fsqd
_refine_ls_weighting_details 'calc w=1/[\s^2^(Fo^2^)+(0.0357P)^2^+0.0000P] where P=(Fo^2^+2Fc^2^)/3'
_refine_ls_weighting_scheme calc
_refine_ls_wR_factor_gt 0.0787
_refine_ls_wR_factor_ref 0.0898
_reflns_number_gt 5005
_reflns_number_total 7037
_reflns_threshold_expression >2sigma(I)
_cod_data_source_file om800603p_si_001.cif
_cod_data_source_block figure3
_cod_depositor_comments
;
The following automatic conversions were performed:

'_symmetry_cell_setting' value 'Triclinic' changed to 'triclinic'
according to /home/saulius/struct/CIF-dictionaries/cif_core.dic
dictionary named 'cif_core.dic' version 2.4.1 from
2010-06-29.

'_exptl_absorpt_correction_type' value 'MULTI-SCAN'
changed to 'multi-scan' according to
/home/saulius/struct/CIF-dictionaries/cif_core.dic dictionary named
'cif_core.dic' version 2.4.1 from
2010-06-29.

'_refine_ls_hydrogen_treatment' value 'CONSTR' changed
to 'constr' according to
/home/saulius/struct/CIF-dictionaries/cif_core.dic dictionary named
'cif_core.dic' version 2.4.1 from 2010-06-29.

Automatic conversion script
Id: cif_fix_values 1715 2011-07-08 13:25:40Z adriana 

The following automatic conversions were performed:

'_exptl_crystal_density_meas' value 'NONE' was changed to '?' - the
value is perceived as not measured.

Automatic conversion script
Id: cif_fix_values 3008 2015-01-20 13:52:24Z robertas 
;
_cod_original_sg_symbol_H-M P-1
_cod_database_code 4072130

loop_
_symmetry_equiv_pos_as_xyz
'x, y, z'
'-x, -y, -z'

loop_
_atom_site_label
_atom_site_type_symbol
_atom_site_fract_x
_atom_site_fract_y
_atom_site_fract_z
_atom_site_U_iso_or_equiv
_atom_site_adp_type
_atom_site_occupancy
_atom_site_symmetry_multiplicity
_atom_site_calc_flag
_atom_site_refinement_flags
W1 W 1.13985(3) 1.13439(3) 0.19933(2) 0.03198(10) Uani 1 1 d .
Sn1 Sn 1.20326(5) 1.33458(5) 0.16453(4) 0.04292(16) Uani 1 1 d .
Sn2 Sn 0.93138(5) 0.87379(5) 0.31182(3) 0.03642(15) Uani 1 1 d .
Cl1 Cl 1.1932(2) 1.21563(17) 0.04966(12) 0.0452(5) Uani 1 1 d .
Cl2 Cl 1.4277(3) 1.3204(3) 0.1020(2) 0.0938(10) Uani 1 1 d .
Cl3 Cl 1.0687(2) 1.51348(18) 0.09083(14) 0.0581(6) Uani 1 1 d .
Cl4 Cl 1.1982(3) 1.4036(2) 0.28000(15) 0.0667(7) Uani 1 1 d .
O1 O 1.4002(7) 1.0728(6) 0.2782(4) 0.078(2) Uani 1 1 d .
O2 O 1.1146(7) 1.0078(6) 0.3799(4) 0.075(2) Uani 1 1 d .
O3 O 0.9072(6) 1.3212(5) 0.2974(4) 0.0662(18) Uani 1 1 d .
N1 N 1.2489(5) 0.9593(5) 0.1562(4) 0.0300(14) Uani 1 1 d .
N2 N 1.1867(6) 0.8805(5) 0.1594(4) 0.0317(14) Uani 1 1 d .
N3 N 0.9623(6) 1.0269(5) 0.1391(4) 0.0337(15) Uani 1 1 d .
N4 N 0.9606(6) 1.1299(5) 0.1554(4) 0.0322(14) Uani 1 1 d .
C1 C 1.3072(8) 1.1010(7) 0.2449(6) 0.050(2) Uani 1 1 d .
C2 C 1.1158(8) 1.0523(7) 0.3133(6) 0.048(2) Uani 1 1 d .
C3 C 0.9938(8) 1.2581(7) 0.2581(5) 0.041(2) Uani 1 1 d .
C4 C 1.4899(7) 0.9630(7) 0.1094(5) 0.054(2) Uani 1 1 d .
H4A H 1.4484 1.0477 0.0895 0.081 Uiso 1 1 calc R
H4B H 1.5656 0.9269 0.0701 0.081 Uiso 1 1 calc R
H4C H 1.5236 0.9500 0.1587 0.081 Uiso 1 1 calc R
C5 C 1.3839(7) 0.9073(7) 0.1248(5) 0.0383(19) Uani 1 1 d .
C6 C 1.4054(8) 0.7976(7) 0.1081(5) 0.043(2) Uani 1 1 d .
H6 H 1.4887 0.7448 0.0857 0.052 Uiso 1 1 calc R
C7 C 1.2815(8) 0.7809(6) 0.1306(5) 0.0387(19) Uani 1 1 d .
C8 C 1.2462(9) 0.6788(7) 0.1278(6) 0.059(3) Uani 1 1 d .
H8A H 1.2221 0.6401 0.1817 0.088 Uiso 1 1 calc R
H8B H 1.3247 0.6222 0.1007 0.088 Uiso 1 1 calc R
H8C H 1.1689 0.7078 0.0991 0.088 Uiso 1 1 calc R
C9 C 1.0389(7) 0.9096(6) 0.1839(4) 0.0314(17) Uani 1 1 d .
H9 H 1.0228 0.8554 0.1589 0.038 Uiso 1 1 calc R
C10 C 0.8443(8) 0.9592(8) 0.0642(5) 0.055(2) Uani 1 1 d .
H10A H 0.9301 0.9129 0.0354 0.082 Uiso 1 1 calc R
H10B H 0.7751 0.9975 0.0291 0.082 Uiso 1 1 calc R
H10C H 0.8142 0.9072 0.1097 0.082 Uiso 1 1 calc R
C11 C 0.8652(7) 1.0523(8) 0.0928(4) 0.0380(19) Uani 1 1 d .
C12 C 0.8008(8) 1.1722(8) 0.0779(5) 0.047(2) Uani 1 1 d .
H12 H 0.7293 1.2154 0.0473 0.056 Uiso 1 1 calc R
C13 C 0.8594(8) 1.2205(7) 0.1163(5) 0.041(2) Uani 1 1 d .
C14 C 0.8200(9) 1.3498(7) 0.1173(6) 0.063(3) Uani 1 1 d .
H14A H 0.7821 1.3638 0.1712 0.094 Uiso 1 1 calc R
H14B H 0.7517 1.3981 0.0824 0.094 Uiso 1 1 calc R
H14C H 0.9006 1.3710 0.0988 0.094 Uiso 1 1 calc R
C15 C 1.0762(8) 0.7411(9) 0.3859(6) 0.089(4) Uani 1 1 d D
H15 H 1.0931 0.7983 0.4075 0.107 Uiso 1 1 calc R
C16 C 1.0169(9) 0.6858(8) 0.4638(5) 0.087(4) Uani 1 1 d D
H16A H 0.9565 0.6523 0.4534 0.104 Uiso 1 1 calc R
H16B H 0.9591 0.7492 0.4940 0.104 Uiso 1 1 calc R
C17 C 1.1160(9) 0.5886(8) 0.5172(5) 0.079(3) Uani 1 1 d D
H17A H 1.1226 0.6242 0.5586 0.094 Uiso 1 1 calc R
H17B H 1.0750 0.5290 0.5440 0.094 Uiso 1 1 calc R
C18 C 1.2579(12) 0.5253(11) 0.4796(7) 0.166(8) Uani 1 1 d D
H18A H 1.3188 0.5027 0.5191 0.199 Uiso 1 1 calc R
H18B H 1.2604 0.4514 0.4694 0.199 Uiso 1 1 calc R
C19 C 1.3184(9) 0.5857(8) 0.4045(6) 0.080(3) Uani 1 1 d D
H19A H 1.3807 0.5248 0.3733 0.096 Uiso 1 1 calc R
H19B H 1.3745 0.6202 0.4185 0.096 Uiso 1 1 calc R
C20 C 1.2212(8) 0.6829(8) 0.3508(5) 0.075(3) Uani 1 1 d D
H20A H 1.2596 0.7451 0.3277 0.090 Uiso 1 1 calc R
H20B H 1.2211 0.6491 0.3067 0.090 Uiso 1 1 calc R
C21 C 0.7918(7) 0.8054(7) 0.2854(5) 0.0373(19) Uani 1 1 d .
H21 H 0.7370 0.8692 0.2462 0.045 Uiso 1 1 calc R
C22 C 0.8627(8) 0.6946(7) 0.2470(5) 0.053(2) Uani 1 1 d .
H22A H 0.9168 0.6286 0.2845 0.064 Uiso 1 1 calc R
H22B H 0.9262 0.7107 0.1992 0.064 Uiso 1 1 calc R
C23 C 0.7599(9) 0.6569(8) 0.2236(5) 0.056(2) Uani 1 1 d .
H23A H 0.7122 0.7194 0.1820 0.068 Uiso 1 1 calc R
H23B H 0.8101 0.5840 0.2017 0.068 Uiso 1 1 calc R
C24 C 0.6535(9) 0.6352(8) 0.2959(6) 0.061(3) Uani 1 1 d .
H24A H 0.5831 0.6211 0.2782 0.073 Uiso 1 1 calc R
H24B H 0.6988 0.5644 0.3339 0.073 Uiso 1 1 calc R
C25 C 0.5862(8) 0.7426(8) 0.3367(5) 0.056(2) Uani 1 1 d .
H25A H 0.5294 0.8097 0.3010 0.068 Uiso 1 1 calc R
H25B H 0.5253 0.7241 0.3852 0.068 Uiso 1 1 calc R
C26 C 0.6877(8) 0.7800(7) 0.3591(5) 0.046(2) Uani 1 1 d .
H26A H 0.7377 0.7168 0.3995 0.056 Uiso 1 1 calc R
H26B H 0.6374 0.8517 0.3823 0.056 Uiso 1 1 calc R
C27 C 0.8013(7) 1.0404(7) 0.3539(5) 0.040(2) Uani 1 1 d .
H27 H 0.8556 1.0919 0.3403 0.049 Uiso 1 1 calc R
C28 C 0.7621(9) 1.0162(8) 0.4451(5) 0.063(3) Uani 1 1 d .
H28A H 0.8454 0.9796 0.4702 0.076 Uiso 1 1 calc R
H28B H 0.7135 0.9608 0.4608 0.076 Uiso 1 1 calc R
C29 C 0.6686(12) 1.1347(10) 0.4737(7) 0.098(4) Uani 1 1 d .
H29A H 0.6402 1.1180 0.5316 0.118 Uiso 1 1 calc R
H29B H 0.7212 1.1862 0.4628 0.118 Uiso 1 1 calc R
C30 C 0.5416(10) 1.1997(9) 0.4329(6) 0.083(3) Uani 1 1 d .
H30A H 0.4842 1.1517 0.4476 0.099 Uiso 1 1 calc R
H30B H 0.4877 1.2754 0.4509 0.099 Uiso 1 1 calc R
C31 C 0.5818(9) 1.2229(8) 0.3435(6) 0.068(3) Uani 1 1 d .
H31A H 0.6314 1.2774 0.3286 0.082 Uiso 1 1 calc R
H31B H 0.4987 1.2615 0.3182 0.082 Uiso 1 1 calc R
C32 C 0.6732(8) 1.1071(7) 0.3123(5) 0.050(2) Uani 1 1 d .
H32A H 0.6205 1.0559 0.3220 0.060 Uiso 1 1 calc R
H32B H 0.7015 1.1260 0.2546 0.060 Uiso 1 1 calc R

loop_
_atom_site_aniso_label
_atom_site_aniso_U_11
_atom_site_aniso_U_22
_atom_site_aniso_U_33
_atom_site_aniso_U_23
_atom_site_aniso_U_13
_atom_site_aniso_U_12
W1 0.03028(17) 0.02862(18) 0.0426(2) -0.01152(14) -0.00957(14) -0.01115(13)
Sn1 0.0387(3) 0.0351(3) 0.0622(4) -0.0193(3) -0.0013(3) -0.0181(3)
Sn2 0.0331(3) 0.0375(3) 0.0364(3) -0.0062(3) -0.0008(2) -0.0138(2)
Cl1 0.0540(12) 0.0408(11) 0.0457(12) -0.0114(10) -0.0034(10) -0.0228(10)
Cl2 0.0504(15) 0.096(2) 0.154(3) -0.061(2) 0.0255(17) -0.0445(15)
Cl3 0.0730(15) 0.0362(12) 0.0638(16) -0.0094(11) -0.0069(12) -0.0209(11)
Cl4 0.0841(17) 0.0550(14) 0.0812(18) -0.0271(13) -0.0263(14) -0.0291(13)
O1 0.062(4) 0.067(4) 0.117(6) -0.021(4) -0.053(4) -0.013(4)
O2 0.100(6) 0.087(5) 0.052(4) 0.013(4) -0.038(4) -0.049(4)
O3 0.063(4) 0.065(4) 0.069(5) -0.040(4) 0.013(4) -0.017(3)
N1 0.027(3) 0.026(3) 0.044(4) -0.011(3) -0.012(3) -0.010(3)
N2 0.036(3) 0.025(3) 0.040(4) -0.003(3) -0.009(3) -0.017(3)
N3 0.031(3) 0.041(4) 0.040(4) -0.010(3) -0.010(3) -0.020(3)
N4 0.027(3) 0.034(4) 0.039(4) -0.011(3) -0.009(3) -0.011(3)
C1 0.042(5) 0.035(5) 0.082(7) -0.021(5) -0.019(5) -0.011(4)
C2 0.048(5) 0.041(5) 0.069(7) -0.014(5) -0.024(5) -0.019(4)
C3 0.040(5) 0.050(5) 0.047(5) -0.014(4) -0.007(4) -0.027(4)
C4 0.028(4) 0.058(6) 0.076(7) -0.021(5) -0.005(4) -0.012(4)
C5 0.033(4) 0.037(5) 0.044(5) -0.011(4) -0.003(4) -0.012(4)
C6 0.031(4) 0.033(5) 0.060(6) -0.023(4) 0.003(4) -0.004(4)
C7 0.045(5) 0.028(4) 0.045(5) -0.013(4) -0.001(4) -0.015(4)
C8 0.068(6) 0.039(5) 0.075(7) -0.026(5) 0.009(5) -0.026(5)
C9 0.030(4) 0.034(4) 0.038(5) -0.012(4) 0.000(3) -0.020(3)
C10 0.053(5) 0.098(7) 0.039(5) -0.017(5) -0.004(4) -0.053(5)
C11 0.033(4) 0.061(6) 0.030(4) -0.015(4) 0.005(4) -0.029(4)
C12 0.031(4) 0.071(6) 0.037(5) -0.004(5) -0.010(4) -0.018(4)
C13 0.033(4) 0.045(5) 0.041(5) -0.003(4) -0.009(4) -0.014(4)
C14 0.046(5) 0.042(5) 0.085(8) -0.009(5) -0.019(5) 0.002(4)
C15 0.033(5) 0.105(8) 0.074(8) 0.031(6) -0.006(5) -0.003(5)
C16 0.065(7) 0.078(7) 0.062(7) 0.025(6) 0.008(6) -0.006(6)
C17 0.075(7) 0.077(7) 0.062(7) 0.022(6) -0.015(6) -0.026(6)
C18 0.111(11) 0.142(12) 0.081(10) 0.052(9) 0.022(8) 0.048(9)
C19 0.050(6) 0.067(7) 0.093(9) 0.020(6) -0.022(6) -0.008(5)
C20 0.057(6) 0.068(7) 0.062(7) 0.008(5) -0.009(5) 0.002(5)
C21 0.033(4) 0.035(4) 0.045(5) -0.012(4) 0.003(4) -0.016(4)
C22 0.046(5) 0.048(5) 0.070(6) -0.017(5) 0.007(5) -0.026(4)
C23 0.054(5) 0.052(6) 0.070(7) -0.029(5) 0.017(5) -0.030(5)
C24 0.068(6) 0.054(6) 0.074(7) -0.014(5) -0.004(5) -0.037(5)
C25 0.048(5) 0.067(6) 0.058(6) -0.020(5) 0.014(5) -0.033(5)
C26 0.051(5) 0.048(5) 0.043(5) -0.017(4) 0.011(4) -0.026(4)
C27 0.033(4) 0.044(5) 0.045(5) -0.012(4) -0.004(4) -0.013(4)
C28 0.057(6) 0.068(6) 0.045(6) -0.029(5) -0.011(5) 0.010(5)
C29 0.111(10) 0.094(9) 0.068(8) -0.046(7) -0.016(7) 0.004(7)
C30 0.057(6) 0.081(8) 0.074(8) -0.034(6) -0.002(6) 0.018(6)
C31 0.042(5) 0.050(6) 0.088(8) -0.005(5) -0.015(5) 0.004(4)
C32 0.046(5) 0.057(6) 0.036(5) -0.010(4) -0.001(4) -0.012(4)

loop_
_atom_type_symbol
_atom_type_description
_atom_type_scat_dispersion_real
_atom_type_scat_dispersion_imag
_atom_type_scat_source
C C 0.0033 0.0016 'International Tables Vol C Tables 4.2.6.8 and 6.1.1.4'
H H 0.0000 0.0000 'International Tables Vol C Tables 4.2.6.8 and 6.1.1.4'
N N 0.0061 0.0033 'International Tables Vol C Tables 4.2.6.8 and 6.1.1.4'
O O 0.0106 0.0060 'International Tables Vol C Tables 4.2.6.8 and 6.1.1.4'
Cl Cl 0.1484 0.1585 'International Tables Vol C Tables 4.2.6.8 and 6.1.1.4'
Sn Sn -0.6537 1.4246 'International Tables Vol C Tables 4.2.6.8 and 6.1.1.4'
W W -0.8490 6.8722 'International Tables Vol C Tables 4.2.6.8 and 6.1.1.4'

loop_
_geom_angle_atom_site_label_1
_geom_angle_atom_site_label_2
_geom_angle_atom_site_label_3
_geom_angle
C1 W1 C2 72.0(3)
C1 W1 C3 102.8(3)
C2 W1 C3 74.2(3)
C1 W1 N1 88.5(3)
C2 W1 N1 92.2(3)
C3 W1 N1 158.2(3)
C1 W1 N4 167.8(3)
C2 W1 N4 101.1(3)
C3 W1 N4 84.4(3)
N1 W1 N4 81.6(2)
C1 W1 Cl1 105.5(3)
C2 W1 Cl1 173.1(2)
C3 W1 Cl1 112.8(2)
N1 W1 Cl1 81.20(16)
N4 W1 Cl1 80.21(16)
C1 W1 Sn1 69.6(2)
C2 W1 Sn1 119.0(2)
C3 W1 Sn1 70.4(2)
N1 W1 Sn1 131.31(14)
N4 W1 Sn1 122.47(15)
Cl1 W1 Sn1 64.96(4)
Cl3 Sn1 Cl2 101.74(10)
Cl3 Sn1 Cl4 99.79(8)
Cl2 Sn1 Cl4 98.13(10)
Cl3 Sn1 W1 121.15(6)
Cl2 Sn1 W1 118.38(7)
Cl4 Sn1 W1 113.80(7)
Cl3 Sn1 Cl1 87.73(7)
Cl2 Sn1 Cl1 88.94(8)
Cl4 Sn1 Cl1 168.35(8)
W1 Sn1 Cl1 54.56(4)
C15 Sn2 C27 117.6(4)
C15 Sn2 C21 112.4(4)
C27 Sn2 C21 106.4(3)
C15 Sn2 C9 110.2(3)
C27 Sn2 C9 111.2(3)
C21 Sn2 C9 97.1(3)
W1 Cl1 Sn1 60.48(5)
C5 N1 N2 106.2(5)
C5 N1 W1 129.5(5)
N2 N1 W1 124.3(4)
C7 N2 N1 110.2(6)
C7 N2 C9 127.5(6)
N1 N2 C9 122.2(5)
C11 N3 N4 111.3(6)
C11 N3 C9 127.1(6)
N4 N3 C9 120.1(5)
C13 N4 N3 104.5(6)
C13 N4 W1 130.0(5)
N3 N4 W1 122.3(4)
O1 C1 W1 172.5(8)
O2 C2 W1 172.1(7)
O3 C3 W1 173.7(7)
C5 C4 H4A 109.5
C5 C4 H4B 109.5
H4A C4 H4B 109.5
C5 C4 H4C 109.5
H4A C4 H4C 109.5
H4B C4 H4C 109.5
N1 C5 C6 109.3(6)
N1 C5 C4 124.4(7)
C6 C5 C4 126.3(7)
C7 C6 C5 107.6(6)
C7 C6 H6 126.2
C5 C6 H6 126.2
N2 C7 C6 106.7(6)
N2 C7 C8 122.9(7)
C6 C7 C8 130.4(7)
C7 C8 H8A 109.5
C7 C8 H8B 109.5
H8A C8 H8B 109.5
C7 C8 H8C 109.5
H8A C8 H8C 109.5
H8B C8 H8C 109.5
N2 C9 N3 110.1(5)
N2 C9 Sn2 125.8(5)
N3 C9 Sn2 112.2(4)
N2 C9 H9 101.6
N3 C9 H9 101.6
Sn2 C9 H9 101.6
C11 C10 H10A 109.5
C11 C10 H10B 109.5
H10A C10 H10B 109.5
C11 C10 H10C 109.5
H10A C10 H10C 109.5
H10B C10 H10C 109.5
C12 C11 N3 106.9(7)
C12 C11 C10 129.6(8)
N3 C11 C10 123.5(7)
C11 C12 C13 108.1(7)
C11 C12 H12 126.0
C13 C12 H12 126.0
N4 C13 C12 109.2(7)
N4 C13 C14 123.6(7)
C12 C13 C14 127.1(8)
C13 C14 H14A 109.5
C13 C14 H14B 109.5
H14A C14 H14B 109.5
C13 C14 H14C 109.5
H14A C14 H14C 109.5
H14B C14 H14C 109.5
C16 C15 C20 121.0(8)
C16 C15 Sn2 116.1(5)
C20 C15 Sn2 120.2(6)
C16 C15 H15 95.5
C20 C15 H15 95.5
Sn2 C15 H15 95.5
C15 C16 C17 117.8(8)
C15 C16 H16A 107.9
C17 C16 H16A 107.9
C15 C16 H16B 107.9
C17 C16 H16B 107.9
H16A C16 H16B 107.2
C18 C17 C16 118.2(8)
C18 C17 H17A 107.8
C16 C17 H17A 107.8
C18 C17 H17B 107.8
C16 C17 H17B 107.8
H17A C17 H17B 107.1
C19 C18 C17 119.5(9)
C19 C18 H18A 107.4
C17 C18 H18A 107.4
C19 C18 H18B 107.4
C17 C18 H18B 107.4
H18A C18 H18B 107.0
C18 C19 C20 117.9(8)
C18 C19 H19A 107.8
C20 C19 H19A 107.8
C18 C19 H19B 107.8
C20 C19 H19B 107.8
H19A C19 H19B 107.2
C15 C20 C19 118.5(8)
C15 C20 H20A 107.7
C19 C20 H20A 107.7
C15 C20 H20B 107.7
C19 C20 H20B 107.7
H20A C20 H20B 107.1
C22 C21 C26 108.3(6)
C22 C21 Sn2 115.1(5)
C26 C21 Sn2 113.4(5)
C22 C21 H21 106.5
C26 C21 H21 106.5
Sn2 C21 H21 106.5
C21 C22 C23 112.7(7)
C21 C22 H22A 109.0
C23 C22 H22A 109.0
C21 C22 H22B 109.0
C23 C22 H22B 109.0
H22A C22 H22B 107.8
C24 C23 C22 111.4(7)
C24 C23 H23A 109.3
C22 C23 H23A 109.3
C24 C23 H23B 109.3
C22 C23 H23B 109.3
H23A C23 H23B 108.0
C25 C24 C23 110.1(7)
C25 C24 H24A 109.6
C23 C24 H24A 109.6
C25 C24 H24B 109.6
C23 C24 H24B 109.6
H24A C24 H24B 108.2
C26 C25 C24 114.0(7)
C26 C25 H25A 108.8
C24 C25 H25A 108.8
C26 C25 H25B 108.8
C24 C25 H25B 108.8
H25A C25 H25B 107.7
C25 C26 C21 111.5(6)
C25 C26 H26A 109.3
C21 C26 H26A 109.3
C25 C26 H26B 109.3
C21 C26 H26B 109.3
H26A C26 H26B 108.0
C28 C27 C32 111.4(6)
C28 C27 Sn2 110.4(5)
C32 C27 Sn2 111.6(5)
C28 C27 H27 107.8
C32 C27 H27 107.8
Sn2 C27 H27 107.8
C27 C28 C29 109.7(8)
C27 C28 H28A 109.7
C29 C28 H28A 109.7
C27 C28 H28B 109.7
C29 C28 H28B 109.7
H28A C28 H28B 108.2
C30 C29 C28 112.3(8)
C30 C29 H29A 109.1
C28 C29 H29A 109.1
C30 C29 H29B 109.1
C28 C29 H29B 109.1
H29A C29 H29B 107.9
C31 C30 C29 110.5(8)
C31 C30 H30A 109.6
C29 C30 H30A 109.6
C31 C30 H30B 109.6
C29 C30 H30B 109.6
H30A C30 H30B 108.1
C30 C31 C32 111.7(7)
C30 C31 H31A 109.3
C32 C31 H31A 109.3
C30 C31 H31B 109.3
C32 C31 H31B 109.3
H31A C31 H31B 107.9
C27 C32 C31 110.9(7)
C27 C32 H32A 109.5
C31 C32 H32A 109.5
C27 C32 H32B 109.5
C31 C32 H32B 109.5
H32A C32 H32B 108.0

loop_
_geom_bond_atom_site_label_1
_geom_bond_atom_site_label_2
_geom_bond_distance
W1 C1 1.976(9)
W1 C2 1.982(10)
W1 C3 1.986(8)
W1 N1 2.241(5)
W1 N4 2.253(5)
W1 Cl1 2.545(2)
W1 Sn1 2.7187(7)
Sn1 Cl3 2.324(2)
Sn1 Cl2 2.336(2)
Sn1 Cl4 2.369(2)
Sn1 Cl1 2.831(2)
Sn2 C15 2.125(8)
Sn2 C27 2.170(7)
Sn2 C21 2.177(7)
Sn2 C9 2.264(7)
O1 C1 1.155(9)
O2 C2 1.143(10)
O3 C3 1.150(8)
N1 C5 1.356(9)
N1 N2 1.375(7)
N2 C7 1.366(8)
N2 C9 1.447(8)
N3 C11 1.352(9)
N3 N4 1.375(7)
N3 C9 1.459(9)
N4 C13 1.360(9)
C4 C5 1.493(10)
C4 H4A 0.9600
C4 H4B 0.9600
C4 H4C 0.9600
C5 C6 1.384(9)
C6 C7 1.371(10)
C6 H6 0.9300
C7 C8 1.480(10)
C8 H8A 0.9600
C8 H8B 0.9600
C8 H8C 0.9600
C9 H9 0.9800
C10 C11 1.486(10)
C10 H10A 0.9600
C10 H10B 0.9600
C10 H10C 0.9600
C11 C12 1.341(10)
C12 C13 1.387(10)
C12 H12 0.9300
C13 C14 1.489(10)
C14 H14A 0.9600
C14 H14B 0.9600
C14 H14C 0.9600
C15 C16 1.468(8)
C15 C20 1.468(8)
C15 H15 0.9800
C16 C17 1.506(8)
C16 H16A 0.9700
C16 H16B 0.9700
C17 C18 1.470(8)
C17 H17A 0.9700
C17 H17B 0.9700
C18 C19 1.467(8)
C18 H18A 0.9700
C18 H18B 0.9700
C19 C20 1.500(8)
C19 H19A 0.9700
C19 H19B 0.9700
C20 H20A 0.9700
C20 H20B 0.9700
C21 C22 1.519(10)
C21 C26 1.537(9)
C21 H21 0.9800
C22 C23 1.528(11)
C22 H22A 0.9700
C22 H22B 0.9700
C23 C24 1.526(11)
C23 H23A 0.9700
C23 H23B 0.9700
C24 C25 1.507(10)
C24 H24A 0.9700
C24 H24B 0.9700
C25 C26 1.503(10)
C25 H25A 0.9700
C25 H25B 0.9700
C26 H26A 0.9700
C26 H26B 0.9700
C27 C28 1.521(11)
C27 C32 1.522(10)
C27 H27 0.9800
C28 C29 1.536(11)
C28 H28A 0.9700
C28 H28B 0.9700
C29 C30 1.504(13)
C29 H29A 0.9700
C29 H29B 0.9700
C30 C31 1.493(13)
C30 H30A 0.9700
C30 H30B 0.9700
C31 C32 1.525(10)
C31 H31A 0.9700
C31 H31B 0.9700
C32 H32A 0.9700
C32 H32B 0.9700

loop_
_geom_torsion_atom_site_label_1
_geom_torsion_atom_site_label_2
_geom_torsion_atom_site_label_3
_geom_torsion_atom_site_label_4
_geom_torsion
C1 W1 Sn1 Cl3 -179.9(3)
C2 W1 Sn1 Cl3 -125.6(3)
C3 W1 Sn1 Cl3 -67.4(2)
N1 W1 Sn1 Cl3 111.4(2)
N4 W1 Sn1 Cl3 2.17(18)
Cl1 W1 Sn1 Cl3 60.86(9)
C1 W1 Sn1 Cl2 53.4(3)
C2 W1 Sn1 Cl2 107.8(3)
C3 W1 Sn1 Cl2 165.9(3)
N1 W1 Sn1 Cl2 -15.2(2)
N4 W1 Sn1 Cl2 -124.5(2)
Cl1 W1 Sn1 Cl2 -65.77(11)
C1 W1 Sn1 Cl4 -61.0(3)
C2 W1 Sn1 Cl4 -6.6(3)
C3 W1 Sn1 Cl4 51.5(2)
N1 W1 Sn1 Cl4 -129.7(2)
N4 W1 Sn1 Cl4 121.09(18)
Cl1 W1 Sn1 Cl4 179.78(9)
C1 W1 Sn1 Cl1 119.2(3)
C2 W1 Sn1 Cl1 173.6(3)
C3 W1 Sn1 Cl1 -128.3(2)
N1 W1 Sn1 Cl1 50.55(19)
N4 W1 Sn1 Cl1 -58.69(18)
C1 W1 Cl1 Sn1 -58.1(2)
C2 W1 Cl1 Sn1 -125.9(18)
C3 W1 Cl1 Sn1 53.3(2)
N1 W1 Cl1 Sn1 -144.06(14)
N4 W1 Cl1 Sn1 132.99(15)
Cl3 Sn1 Cl1 W1 -131.57(7)
Cl2 Sn1 Cl1 W1 126.64(9)
Cl4 Sn1 Cl1 W1 -1.0(4)
C1 W1 N1 C5 -38.7(7)
C2 W1 N1 C5 -110.6(7)
C3 W1 N1 C5 -160.8(8)
N4 W1 N1 C5 148.5(7)
Cl1 W1 N1 C5 67.2(6)
Sn1 W1 N1 C5 22.1(7)
C1 W1 N1 N2 139.4(6)
C2 W1 N1 N2 67.4(5)
C3 W1 N1 N2 17.3(10)
N4 W1 N1 N2 -33.4(5)
Cl1 W1 N1 N2 -114.7(5)
Sn1 W1 N1 N2 -159.8(4)
C5 N1 N2 C7 0.1(8)
W1 N1 N2 C7 -178.3(5)
C5 N1 N2 C9 -175.0(6)
W1 N1 N2 C9 6.5(9)
C11 N3 N4 C13 -0.8(7)
C9 N3 N4 C13 -167.8(6)
C11 N3 N4 W1 -162.3(5)
C9 N3 N4 W1 30.7(8)
C1 W1 N4 C13 -177.6(13)
C2 W1 N4 C13 128.1(6)
C3 W1 N4 C13 55.5(7)
N1 W1 N4 C13 -141.2(6)
Cl1 W1 N4 C13 -58.8(6)
Sn1 W1 N4 C13 -7.0(7)
C1 W1 N4 N3 -21.2(16)
C2 W1 N4 N3 -75.5(5)
C3 W1 N4 N3 -148.1(5)
N1 W1 N4 N3 15.1(5)
Cl1 W1 N4 N3 97.6(5)
Sn1 W1 N4 N3 149.3(4)
C2 W1 C1 O1 16(6)
C3 W1 C1 O1 85(6)
N1 W1 C1 O1 -77(6)
N4 W1 C1 O1 -41(7)
Cl1 W1 C1 O1 -157(6)
Sn1 W1 C1 O1 148(6)
C1 W1 C2 O2 14(6)
C3 W1 C2 O2 -95(6)
N1 W1 C2 O2 102(6)
N4 W1 C2 O2 -176(6)
Cl1 W1 C2 O2 84(6)
Sn1 W1 C2 O2 -39(6)
C1 W1 C3 O3 -89(6)
C2 W1 C3 O3 -22(6)
N1 W1 C3 O3 31(7)
N4 W1 C3 O3 81(6)
Cl1 W1 C3 O3 158(6)
Sn1 W1 C3 O3 -152(6)
N2 N1 C5 C6 0.4(8)
W1 N1 C5 C6 178.7(5)
N2 N1 C5 C4 179.0(7)
W1 N1 C5 C4 -2.6(11)
N1 C5 C6 C7 -0.7(9)
C4 C5 C6 C7 -179.4(8)
N1 N2 C7 C6 -0.6(8)
C9 N2 C7 C6 174.3(7)
N1 N2 C7 C8 178.9(7)
C9 N2 C7 C8 -6.3(12)
C5 C6 C7 N2 0.8(9)
C5 C6 C7 C8 -178.6(8)
C7 N2 C9 N3 -124.1(7)
N1 N2 C9 N3 50.1(8)
C7 N2 C9 Sn2 96.4(8)
N1 N2 C9 Sn2 -89.3(7)
C11 N3 C9 N2 123.3(7)
N4 N3 C9 N2 -72.0(8)
C11 N3 C9 Sn2 -91.4(7)
N4 N3 C9 Sn2 73.3(6)
C15 Sn2 C9 N2 -19.2(7)
C27 Sn2 C9 N2 113.0(6)
C21 Sn2 C9 N2 -136.3(6)
C15 Sn2 C9 N3 -158.0(5)
C27 Sn2 C9 N3 -25.8(5)
C21 Sn2 C9 N3 85.0(5)
N4 N3 C11 C12 0.7(8)
C9 N3 C11 C12 166.6(7)
N4 N3 C11 C10 178.9(6)
C9 N3 C11 C10 -15.2(11)
N3 C11 C12 C13 -0.3(8)
C10 C11 C12 C13 -178.3(7)
N3 N4 C13 C12 0.6(8)
W1 N4 C13 C12 160.1(5)
N3 N4 C13 C14 179.7(7)
W1 N4 C13 C14 -20.8(11)
C11 C12 C13 N4 -0.2(9)
C11 C12 C13 C14 -179.3(8)
C27 Sn2 C15 C16 66.8(10)
C21 Sn2 C15 C16 -57.3(10)
C9 Sn2 C15 C16 -164.4(9)
C27 Sn2 C15 C20 -131.8(9)
C21 Sn2 C15 C20 104.2(9)
C9 Sn2 C15 C20 -2.9(11)
C20 C15 C16 C17 16.9(18)
Sn2 C15 C16 C17 178.2(8)
C15 C16 C17 C18 -21.1(18)
C16 C17 C18 C19 26(2)
C17 C18 C19 C20 -26(2)
C16 C15 C20 C19 -16.7(18)
Sn2 C15 C20 C19 -177.2(8)
C18 C19 C20 C15 20.5(18)
C15 Sn2 C21 C22 -55.7(7)
C27 Sn2 C21 C22 174.3(6)
C9 Sn2 C21 C22 59.6(6)
C15 Sn2 C21 C26 69.8(6)
C27 Sn2 C21 C26 -60.2(6)
C9 Sn2 C21 C26 -174.8(5)
C26 C21 C22 C23 56.6(9)
Sn2 C21 C22 C23 -175.3(6)
C21 C22 C23 C24 -56.5(10)
C22 C23 C24 C25 52.4(10)
C23 C24 C25 C26 -53.4(11)
C24 C25 C26 C21 56.0(10)
C22 C21 C26 C25 -55.5(9)
Sn2 C21 C26 C25 175.4(5)
C15 Sn2 C27 C28 -36.1(7)
C21 Sn2 C27 C28 90.9(6)
C9 Sn2 C27 C28 -164.4(5)
C15 Sn2 C27 C32 -160.5(5)
C21 Sn2 C27 C32 -33.5(6)
C9 Sn2 C27 C32 71.1(6)
C32 C27 C28 C29 -54.7(10)
Sn2 C27 C28 C29 -179.3(7)
C27 C28 C29 C30 55.9(12)
C28 C29 C30 C31 -56.8(13)
C29 C30 C31 C32 56.3(12)
C28 C27 C32 C31 55.3(9)
Sn2 C27 C32 C31 179.1(6)
C30 C31 C32 C27 -55.9(10)
